data_2215072
loop_
_publ_author_name
'Onuegbu, Jonathan'
'Butcher, Ray J.'
'Hosten, Charles'
'Udeochu, Uche Charles'
'Bakare, Oladapo'

_publ_section_title
;
 Bis(1,10-phenanthroline-5,6-dione-\k^2^<i>N</i>,<i>N</i>')silver(I)
 perchlorate
;
_journal_coeditor_code CS2045
_journal_issue 9
_journal_name_full 'Acta Crystallographica Section E'
_journal_page_first m2309
_journal_page_last m2310
_journal_paper_doi 10.1107/S1600536807037580
_journal_volume 63
_journal_year 2007
_chemical_formula_iupac '[Ag (C12 H6 N2 O2)2] Cl O4'
_chemical_formula_moiety 'C24 H12 Ag N4 O4, Cl O4'
_chemical_formula_sum 'C24 H12 Ag Cl N4 O8'
_chemical_formula_weight 627.70
_chemical_name_systematic
;
Bis(1,10-phenanthroline-5,6-dione-\k^2^N,N')silver(I) perchlorate
;
_space_group_IT_number 2
_symmetry_cell_setting triclinic
_symmetry_space_group_name_Hall '-P 1'
_symmetry_space_group_name_H-M 'P -1'
_atom_sites_solution_hydrogens geom
_atom_sites_solution_primary direct
_atom_sites_solution_secondary difmap
_audit_creation_method SHELXL-97
_cell_angle_alpha 112.525(3)
_cell_angle_beta 103.682(4)
_cell_angle_gamma 97.378(4)
_cell_formula_units_Z 2
_cell_length_a 8.493(2)
_cell_length_b 11.260(3)
_cell_length_c 13.190(4)
_cell_measurement_reflns_used 6560
_cell_measurement_temperature 93(2)
_cell_measurement_theta_max 29.86
_cell_measurement_theta_min 2.55
_cell_volume 1097.9(5)
_computing_cell_refinement 'SAINT (Bruker, 2002)'
_computing_data_collection 'APEX2 (Bruker, 2001)'
_computing_data_reduction 'SAINT (Bruker, 2002)'
_computing_molecular_graphics 'SHELXTL (Bruker, 2000)'
_computing_publication_material SHELXTL
_computing_structure_refinement 'SHELXL97 (Sheldrick, 1997)'
_computing_structure_solution 'SHELXS97 (Sheldrick, 1990)'
_diffrn_ambient_temperature 273(2)
_diffrn_measured_fraction_theta_full 0.984
_diffrn_measured_fraction_theta_max 0.911
_diffrn_measurement_device_type 'Bruker APEX II CCD area-detector'
_diffrn_measurement_method '\f and \w'
_diffrn_radiation_monochromator graphite
_diffrn_radiation_source 'fine-focus sealed tube'
_diffrn_radiation_type MoK\a
_diffrn_radiation_wavelength 0.71073
_diffrn_reflns_av_R_equivalents 0.0666
_diffrn_reflns_av_sigmaI/netI 0.0960
_diffrn_reflns_limit_h_max 12
_diffrn_reflns_limit_h_min -10
_diffrn_reflns_limit_k_max 15
_diffrn_reflns_limit_k_min -15
_diffrn_reflns_limit_l_max 17
_diffrn_reflns_limit_l_min -18
_diffrn_reflns_number 11431
_diffrn_reflns_theta_full 25.00
_diffrn_reflns_theta_max 30.36
_diffrn_reflns_theta_min 2.02
_diffrn_standards_decay_% 0
_exptl_absorpt_coefficient_mu 1.104
_exptl_absorpt_correction_T_max 0.8789
_exptl_absorpt_correction_T_min 0.6791
_exptl_absorpt_correction_type multi-scan
_exptl_absorpt_process_details '(SADABS; Bruker, 2000)'
_exptl_crystal_colour red-brown
_exptl_crystal_density_diffrn 1.899
_exptl_crystal_density_method 'not measured'
_exptl_crystal_description prism
_exptl_crystal_F_000 624
_exptl_crystal_size_max 0.38
_exptl_crystal_size_mid 0.32
_exptl_crystal_size_min 0.12
_refine_diff_density_max 2.359
_refine_diff_density_min -1.632
_refine_ls_extinction_method none
_refine_ls_goodness_of_fit_ref 1.073
_refine_ls_hydrogen_treatment constr
_refine_ls_matrix_type full
_refine_ls_number_parameters 343
_refine_ls_number_reflns 6019
_refine_ls_number_restraints 0
_refine_ls_restrained_S_all 1.073
_refine_ls_R_factor_all 0.0809
_refine_ls_R_factor_gt 0.0657
_refine_ls_shift/su_max 0.001
_refine_ls_shift/su_mean 0.000
_refine_ls_structure_factor_coef Fsqd
_refine_ls_weighting_details 'calc w=1/[\s^2^(Fo^2^)+(0.107P)^2^] where P=(Fo^2^+2Fc^2^)/3'
_refine_ls_weighting_scheme calc
_refine_ls_wR_factor_gt 0.1715
_refine_ls_wR_factor_ref 0.1838
_reflns_number_gt 4791
_reflns_number_total 6019
_reflns_threshold_expression I>2\s(I)
_cod_data_source_file cs2045.cif
_cod_data_source_block I
_cod_original_cell_volume 1097.8(5)
_cod_database_code 2215072
_cod_database_fobs_code 2215072

loop_
_symmetry_equiv_pos_as_xyz
'x, y, z'
'-x, -y, -z'

loop_
_atom_site_type_symbol
_atom_site_label
_atom_site_fract_x
_atom_site_fract_y
_atom_site_fract_z
_atom_site_U_iso_or_equiv
_atom_site_adp_type
_atom_site_calc_flag
_atom_site_refinement_flags
_atom_site_occupancy
Ag Ag 0.13352(4) 0.50994(3) 0.25677(2) 0.02407(14) Uani d . 1
Cl Cl -0.44552(14) 0.71466(11) 0.77901(11) 0.0285(3) Uani d . 1
O O1A 0.2299(5) 0.2746(3) -0.2772(3) 0.0303(7) Uani d . 1
C C9BB 0.1294(5) 0.7156(4) 0.5018(3) 0.0169(7) Uani d . 1
N N2B 0.3438(5) 0.6887(3) 0.4071(3) 0.0193(7) Uani d . 1
N N1B 0.0294(4) 0.6065(3) 0.4095(3) 0.0197(7) Uani d . 1
C C9AA 0.1678(5) 0.4269(4) 0.0013(3) 0.0160(7) Uani d . 1
O O14 -0.6087(4) 0.7408(3) 0.7568(3) 0.0302(7) Uani d . 1
O O2B 0.4469(5) 1.0657(3) 0.7624(3) 0.0358(8) Uani d . 1
N N2A 0.0182(4) 0.3212(3) 0.0921(3) 0.0174(6) Uani d . 1
O O1B 0.1547(5) 0.9601(3) 0.7828(3) 0.0308(7) Uani d . 1
C C8A -0.0858(5) 0.2175(4) 0.0876(4) 0.0215(8) Uani d . 1
H H8AA -0.1122 0.2253 0.1541 0.026 Uiso calc R 1
C C1B -0.1214(5) 0.5583(4) 0.4135(4) 0.0232(8) Uani d . 1
H H1BA -0.1916 0.4830 0.3500 0.028 Uiso calc R 1
C C5AA -0.0150(5) 0.1964(4) -0.1072(3) 0.0176(7) Uani d . 1
C C8BB 0.2980(5) 0.7637(4) 0.4973(3) 0.0169(7) Uani d . 1
C C6B 0.5636(5) 0.9226(4) 0.5775(3) 0.0215(8) Uani d . 1
H H6BA 0.6364 1.0019 0.6341 0.026 Uiso calc R 1
C C3AA 0.2244(5) 0.4194(4) -0.0913(3) 0.0179(7) Uani d . 1
C C7B 0.6096(5) 0.8460(4) 0.4850(4) 0.0230(8) Uani d . 1
H H7BA 0.7138 0.8712 0.4781 0.028 Uiso calc R 1
O O2A -0.0645(5) 0.1084(4) -0.3101(3) 0.0352(8) Uani d . 1
C C4B 0.1929(6) 0.9039(4) 0.6977(4) 0.0223(8) Uani d . 1
C C3B -0.0743(6) 0.7283(5) 0.6016(4) 0.0248(9) Uani d . 1
H H3BA -0.1084 0.7688 0.6659 0.030 Uiso calc R 1
C C6A -0.1213(6) 0.0888(4) -0.1098(4) 0.0239(8) Uani d . 1
H H6AA -0.1679 0.0112 -0.1777 0.029 Uiso calc R 1
N N1A 0.2144(4) 0.5387(3) 0.0994(3) 0.0199(7) Uani d . 1
C C8AA 0.0549(5) 0.3108(4) -0.0038(3) 0.0166(7) Uani d . 1
C C5A 0.0205(6) 0.1890(4) -0.2137(4) 0.0209(8) Uani d . 1
C C4A 0.1674(6) 0.2938(4) -0.1997(4) 0.0226(8) Uani d . 1
C C8B 0.4943(6) 0.7290(4) 0.4016(4) 0.0229(8) Uani d . 1
H H8BA 0.5245 0.6765 0.3388 0.027 Uiso calc R 1
C C5BB 0.4073(5) 0.8811(4) 0.5863(3) 0.0174(7) Uani d . 1
C C3BB 0.0804(5) 0.7798(4) 0.5979(3) 0.0196(8) Uani d . 1
C C2A 0.3813(6) 0.6438(4) 0.0180(4) 0.0243(9) Uani d . 1
H H2AA 0.4543 0.7186 0.0267 0.029 Uiso calc R 1
C C2B -0.1769(6) 0.6150(4) 0.5072(4) 0.0271(9) Uani d . 1
H H2BA -0.2814 0.5778 0.5069 0.033 Uiso calc R 1
C C3A 0.3321(5) 0.5288(4) -0.0830(4) 0.0232(8) Uani d . 1
H H3AA 0.3704 0.5246 -0.1444 0.028 Uiso calc R 1
O O13 -0.3380(5) 0.7847(4) 0.7458(4) 0.0480(11) Uani d . 1
C C7A -0.1556(6) 0.0998(4) -0.0107(4) 0.0247(9) Uani d . 1
H H7AA -0.2245 0.0293 -0.0097 0.030 Uiso calc R 1
C C5B 0.3604(6) 0.9603(4) 0.6878(4) 0.0220(8) Uani d . 1
C C1A 0.3188(5) 0.6445(4) 0.1060(4) 0.0201(8) Uani d . 1
H H1AA 0.3505 0.7224 0.1737 0.024 Uiso calc R 1
O O12 -0.3734(6) 0.7661(5) 0.9063(4) 0.0550(12) Uani d . 1
O O11 -0.4590(6) 0.5775(4) 0.7348(5) 0.0566(13) Uani d . 1

loop_
_atom_site_aniso_label
_atom_site_aniso_U_11
_atom_site_aniso_U_22
_atom_site_aniso_U_33
_atom_site_aniso_U_12
_atom_site_aniso_U_13
_atom_site_aniso_U_23
Ag 0.0258(2) 0.01959(18) 0.01995(18) 0.00118(13) 0.00769(12) 0.00246(13)
Cl 0.0157(5) 0.0261(5) 0.0515(7) 0.0045(4) 0.0112(4) 0.0243(5)
O1A 0.0285(18) 0.0360(18) 0.0269(15) 0.0071(15) 0.0155(13) 0.0100(14)
C9BB 0.0136(18) 0.0170(16) 0.0230(17) 0.0055(14) 0.0091(13) 0.0090(14)
N2B 0.0152(17) 0.0213(15) 0.0199(15) 0.0058(13) 0.0082(12) 0.0053(13)
N1B 0.0159(17) 0.0212(16) 0.0218(15) 0.0051(13) 0.0059(12) 0.0089(13)
C9AA 0.0108(17) 0.0171(16) 0.0227(17) 0.0063(13) 0.0061(13) 0.0097(14)
O14 0.0171(16) 0.0337(17) 0.0419(18) 0.0067(14) 0.0090(13) 0.0183(15)
O2B 0.044(2) 0.0232(15) 0.0261(16) -0.0054(15) 0.0121(14) 0.0001(13)
N2A 0.0143(16) 0.0183(15) 0.0204(15) 0.0036(13) 0.0079(12) 0.0078(13)
O1B 0.041(2) 0.0267(16) 0.0269(16) 0.0122(15) 0.0188(14) 0.0082(13)
C8A 0.018(2) 0.0217(18) 0.0253(19) 0.0010(15) 0.0075(14) 0.0110(16)
C1B 0.0146(19) 0.027(2) 0.0265(19) 0.0001(16) 0.0046(15) 0.0126(17)
C5AA 0.0125(18) 0.0186(16) 0.0216(17) 0.0048(14) 0.0054(13) 0.0084(14)
C8BB 0.0135(18) 0.0170(16) 0.0200(17) 0.0054(14) 0.0059(13) 0.0071(14)
C6B 0.018(2) 0.0215(18) 0.0217(18) -0.0018(15) 0.0029(14) 0.0101(15)
C3AA 0.0131(18) 0.0191(17) 0.0221(17) 0.0052(14) 0.0071(13) 0.0081(15)
C7B 0.0141(19) 0.027(2) 0.032(2) 0.0036(16) 0.0082(15) 0.0167(18)
O2A 0.0292(19) 0.0374(18) 0.0263(16) -0.0060(15) 0.0049(13) 0.0072(14)
C4B 0.030(2) 0.0157(16) 0.0217(18) 0.0058(16) 0.0103(15) 0.0074(15)
C3B 0.022(2) 0.034(2) 0.029(2) 0.0143(18) 0.0161(16) 0.0173(18)
C6A 0.021(2) 0.0190(17) 0.028(2) 0.0041(16) 0.0067(16) 0.0072(16)
N1A 0.0147(16) 0.0157(14) 0.0283(17) 0.0022(13) 0.0067(13) 0.0088(13)
C8AA 0.0115(17) 0.0159(16) 0.0230(17) 0.0058(14) 0.0053(13) 0.0082(14)
C5A 0.020(2) 0.0210(17) 0.0225(18) 0.0056(16) 0.0096(14) 0.0079(15)
C4A 0.019(2) 0.0229(18) 0.0253(19) 0.0061(16) 0.0080(15) 0.0092(16)
C8B 0.019(2) 0.0259(19) 0.0256(19) 0.0088(17) 0.0120(15) 0.0093(17)
C5BB 0.0178(19) 0.0158(16) 0.0190(16) 0.0041(14) 0.0067(13) 0.0072(14)
C3BB 0.017(2) 0.0208(17) 0.0221(18) 0.0069(15) 0.0078(14) 0.0089(15)
C2A 0.019(2) 0.0214(18) 0.032(2) 0.0022(16) 0.0058(16) 0.0133(17)
C2B 0.014(2) 0.034(2) 0.038(2) 0.0055(18) 0.0094(16) 0.020(2)
C3A 0.016(2) 0.028(2) 0.031(2) 0.0050(16) 0.0104(15) 0.0172(18)
O13 0.027(2) 0.047(2) 0.090(4) 0.0095(18) 0.030(2) 0.043(2)
C7A 0.023(2) 0.0181(18) 0.032(2) 0.0001(16) 0.0096(16) 0.0109(17)
C5B 0.026(2) 0.0156(16) 0.0233(19) 0.0044(16) 0.0083(15) 0.0067(15)
C1A 0.0139(18) 0.0171(17) 0.030(2) 0.0028(14) 0.0060(14) 0.0114(15)
O12 0.043(3) 0.073(3) 0.043(2) 0.004(2) 0.0069(18) 0.026(2)
O11 0.047(3) 0.0230(18) 0.099(4) 0.0105(18) 0.026(3) 0.023(2)

loop_
_atom_type_symbol
_atom_type_description
_atom_type_scat_dispersion_real
_atom_type_scat_dispersion_imag
_atom_type_scat_source
C C 0.0033 0.0016 'International Tables Vol C Tables 4.2.6.8 and 6.1.1.4'
H H 0.0000 0.0000 'International Tables Vol C Tables 4.2.6.8 and 6.1.1.4'
N N 0.0061 0.0033 'International Tables Vol C Tables 4.2.6.8 and 6.1.1.4'
O O 0.0106 0.0060 'International Tables Vol C Tables 4.2.6.8 and 6.1.1.4'
Cl Cl 0.1484 0.1585 'International Tables Vol C Tables 4.2.6.8 and 6.1.1.4'
Ag Ag -0.8971 1.1015 'International Tables Vol C Tables 4.2.6.8 and 6.1.1.4'

loop_
_geom_angle_atom_site_label_1
_geom_angle_atom_site_label_2
_geom_angle_atom_site_label_3
_geom_angle
_geom_angle_publ_flag
N2A Ag N1B 129.69(12) y
N2A Ag N2B 158.05(13) y
N1B Ag N2B 71.16(12) y
N2A Ag N1A 70.77(11) y
N1B Ag N1A 144.28(12) y
N2B Ag N1A 95.79(12) y
O13 Cl O11 115.7(3) ?
O13 Cl O14 111.8(2) ?
O11 Cl O14 110.3(3) ?
O13 Cl O12 105.8(3) ?
O11 Cl O12 105.6(3) ?
O14 Cl O12 106.9(3) ?
N1B C9BB C3BB 122.2(4) ?
N1B C9BB C8BB 116.7(4) ?
C3BB C9BB C8BB 121.1(4) ?
C8B N2B C8BB 119.0(4) ?
C8B N2B Ag 124.3(3) ?
C8BB N2B Ag 116.1(3) ?
C9BB N1B C1B 117.7(4) ?
C9BB N1B Ag 117.6(3) ?
C1B N1B Ag 124.6(3) ?
N1A C9AA C3AA 121.4(3) ?
N1A C9AA C8AA 117.1(4) ?
C3AA C9AA C8AA 121.5(4) ?
C8AA N2A C8A 118.5(3) ?
C8AA N2A Ag 119.7(2) ?
C8A N2A Ag 121.8(3) ?
N2A C8A C7A 123.3(4) ?
N2A C8A H8AA 118.4 ?
C7A C8A H8AA 118.4 ?
N1B C1B C2B 123.2(4) ?
N1B C1B H1BA 118.4 ?
C2B C1B H1BA 118.4 ?
C8AA C5AA C6A 119.3(4) ?
C8AA C5AA C5A 120.6(4) ?
C6A C5AA C5A 120.1(4) ?
N2B C8BB C5BB 121.3(4) ?
N2B C8BB C9BB 117.8(3) ?
C5BB C8BB C9BB 120.8(4) ?
C7B C6B C5BB 119.8(4) ?
C7B C6B H6BA 120.1 ?
C5BB C6B H6BA 120.1 ?
C3A C3AA C9AA 120.0(4) ?
C3A C3AA C4A 120.2(4) ?
C9AA C3AA C4A 119.8(4) ?
C6B C7B C8B 117.7(4) ?
C6B C7B H7BA 121.1 ?
C8B C7B H7BA 121.1 ?
O1B C4B C3BB 122.1(4) ?
O1B C4B C5B 120.0(4) ?
C3BB C4B C5B 117.9(4) ?
C3BB C3B C2B 118.4(4) ?
C3BB C3B H3BA 120.8 ?
C2B C3B H3BA 120.8 ?
C7A C6A C5AA 118.8(4) ?
C7A C6A H6AA 120.6 ?
C5AA C6A H6AA 120.6 ?
C9AA N1A C1A 117.8(4) ?
C9AA N1A Ag 113.5(2) ?
C1A N1A Ag 127.8(3) ?
N2A C8AA C5AA 121.3(4) ?
N2A C8AA C9AA 118.2(3) ?
C5AA C8AA C9AA 120.4(4) ?
O2A C5A C5AA 123.5(4) ?
O2A C5A C4A 119.2(4) ?
C5AA C5A C4A 117.1(3) ?
O1A C4A C3AA 122.7(4) ?
O1A C4A C5A 119.9(4) ?
C3AA C4A C5A 117.3(4) ?
N2B C8B C7B 123.5(4) ?
N2B C8B H8BA 118.2 ?
C7B C8B H8BA 118.2 ?
C6B C5BB C8BB 118.6(4) ?
C6B C5BB C5B 119.9(4) ?
C8BB C5BB C5B 121.5(4) ?
C3B C3BB C9BB 119.5(4) ?
C3B C3BB C4B 119.7(4) ?
C9BB C3BB C4B 120.8(4) ?
C3A C2A C1A 118.0(4) ?
C3A C2A H2AA 121.0 ?
C1A C2A H2AA 121.0 ?
C1B C2B C3B 118.9(4) ?
C1B C2B H2BA 120.6 ?
C3B C2B H2BA 120.6 ?
C2A C3A C3AA 118.8(4) ?
C2A C3A H3AA 120.6 ?
C3AA C3A H3AA 120.6 ?
C6A C7A C8A 118.7(4) ?
C6A C7A H7AA 120.6 ?
C8A C7A H7AA 120.6 ?
O2B C5B C5BB 123.2(4) ?
O2B C5B C4B 119.2(4) ?
C5BB C5B C4B 117.5(3) ?
N1A C1A C2A 123.9(4) ?
N1A C1A H1AA 118.0 ?
C2A C1A H1AA 118.0 ?

loop_
_geom_bond_atom_site_label_1
_geom_bond_atom_site_label_2
_geom_bond_distance
_geom_bond_publ_flag
Ag N2A 2.261(3) y
Ag N1B 2.331(4) y
Ag N2B 2.349(3) y
Ag N1A 2.453(4) y
Cl O13 1.385(4) ?
Cl O11 1.404(4) ?
Cl O14 1.439(4) ?
Cl O12 1.485(5) ?
O1A C4A 1.220(5) ?
C9BB N1B 1.345(5) ?
C9BB C3BB 1.389(6) ?
C9BB C8BB 1.487(6) ?
N2B C8B 1.329(6) ?
N2B C8BB 1.346(5) ?
N1B C1B 1.347(6) ?
C9AA N1A 1.341(5) ?
C9AA C3AA 1.392(5) ?
C9AA C8AA 1.488(5) ?
O2B C5B 1.207(5) ?
N2A C8AA 1.339(5) ?
N2A C8A 1.344(5) ?
O1B C4B 1.204(5) ?
C8A C7A 1.381(6) ?
C8A H8AA 0.9300 ?
C1B C2B 1.380(6) ?
C1B H1BA 0.9300 ?
C5AA C8AA 1.396(5) ?
C5AA C6A 1.399(6) ?
C5AA C5A 1.478(6) ?
C8BB C5BB 1.403(5) ?
C6B C7B 1.375(6) ?
C6B C5BB 1.397(6) ?
C6B H6BA 0.9300 ?
C3AA C3A 1.388(5) ?
C3AA C4A 1.492(6) ?
C7B C8B 1.398(6) ?
C7B H7BA 0.9300 ?
O2A C5A 1.215(5) ?
C4B C3BB 1.500(6) ?
C4B C5B 1.537(7) ?
C3B C3BB 1.386(6) ?
C3B C2B 1.387(6) ?
C3B H3BA 0.9300 ?
C6A C7A 1.369(6) ?
C6A H6AA 0.9300 ?
N1A C1A 1.351(5) ?
C5A C4A 1.527(6) ?
C8B H8BA 0.9300 ?
C5BB C5B 1.475(6) ?
C2A C3A 1.379(6) ?
C2A C1A 1.383(6) ?
C2A H2AA 0.9300 ?
C2B H2BA 0.9300 ?
C3A H3AA 0.9300 ?
C7A H7AA 0.9300 ?
C1A H1AA 0.9300 ?

loop_
_geom_hbond_atom_site_label_D
_geom_hbond_atom_site_label_H
_geom_hbond_atom_site_label_A
_geom_hbond_site_symmetry_A
_geom_hbond_distance_DH
_geom_hbond_distance_HA
_geom_hbond_distance_DA
_geom_hbond_angle_DHA
C8A H8AA O1B 2_566 0.93 2.54 3.170(5) 125.2
C1B H1BA O14 2_466 0.93 2.50 3.380(5) 157.4
C8B H8BA O11 2_566 0.93 2.58 3.155(6) 120.8
C1A H1AA O2B 2_676 0.93 2.47 3.159(5) 131.4
C6B H6BA O2A 1_666 0.93 2.47 3.203(5) 136.1
C6A H6AA O13 1_544 0.93 2.45 3.235(6) 142.1
C8B H8BA O1A 2_665 0.93 2.48 3.158(6) 129.6
C2A H2AA O12 1_654 0.93 2.55 3.268(6) 134.3
C3A H3AA O11 1_654 0.93 2.57 3.464(7) 162.4

loop_
_geom_torsion_atom_site_label_1
_geom_torsion_atom_site_label_2
_geom_torsion_atom_site_label_3
_geom_torsion_atom_site_label_4
_geom_torsion
N2A Ag N2B C8B 19.0(5)
N1B Ag N2B C8B -177.5(4)
N1A Ag N2B C8B -31.7(4)
N2A Ag N2B C8BB -170.1(3)
N1B Ag N2B C8BB -6.6(3)
N1A Ag N2B C8BB 139.2(3)
C3BB C9BB N1B C1B -1.3(6)
C8BB C9BB N1B C1B 177.5(3)
C3BB C9BB N1B Ag -179.1(3)
C8BB C9BB N1B Ag -0.3(4)
N2A Ag N1B C9BB 175.6(3)
N2B Ag N1B C9BB 3.5(3)
N1A Ag N1B C9BB -69.5(4)
N2A Ag N1B C1B -2.0(4)
N2B Ag N1B C1B -174.1(4)
N1A Ag N1B C1B 112.9(3)
N1B Ag N2A C8AA 150.5(3)
N2B Ag N2A C8AA -50.0(5)
N1A Ag N2A C8AA 4.6(3)
N1B Ag N2A C8A -30.2(4)
N2B Ag N2A C8A 129.3(4)
N1A Ag N2A C8A -176.1(3)
C8AA N2A C8A C7A 0.7(6)
Ag N2A C8A C7A -178.5(3)
C9BB N1B C1B C2B -0.2(6)
Ag N1B C1B C2B 177.4(3)
C8B N2B C8BB C5BB -1.7(6)
Ag N2B C8BB C5BB -173.1(3)
C8B N2B C8BB C9BB -179.5(4)
Ag N2B C8BB C9BB 9.1(4)
N1B C9BB C8BB N2B -6.0(5)
C3BB C9BB C8BB N2B 172.9(4)
N1B C9BB C8BB C5BB 176.2(3)
C3BB C9BB C8BB C5BB -5.0(6)
N1A C9AA C3AA C3A 0.3(6)
C8AA C9AA C3AA C3A -178.8(4)
N1A C9AA C3AA C4A -179.0(4)
C8AA C9AA C3AA C4A 1.9(6)
C5BB C6B C7B C8B 1.0(6)
C8AA C5AA C6A C7A 0.9(6)
C5A C5AA C6A C7A -178.2(4)
C3AA C9AA N1A C1A -0.1(6)
C8AA C9AA N1A C1A 179.1(3)
C3AA C9AA N1A Ag -170.2(3)
C8AA C9AA N1A Ag 9.0(4)
N2A Ag N1A C9AA -7.3(3)
N1B Ag N1A C9AA -139.6(3)
N2B Ag N1A C9AA 154.9(3)
N2A Ag N1A C1A -176.1(4)
N1B Ag N1A C1A 51.5(4)
N2B Ag N1A C1A -14.0(3)
C8A N2A C8AA C5AA 1.3(6)
Ag N2A C8AA C5AA -179.4(3)
C8A N2A C8AA C9AA 179.0(3)
Ag N2A C8AA C9AA -1.7(5)
C6A C5AA C8AA N2A -2.1(6)
C5A C5AA C8AA N2A 177.0(4)
C6A C5AA C8AA C9AA -179.7(4)
C5A C5AA C8AA C9AA -0.6(6)
N1A C9AA C8AA N2A -5.4(5)
C3AA C9AA C8AA N2A 173.7(4)
N1A C9AA C8AA C5AA 172.3(4)
C3AA C9AA C8AA C5AA -8.5(6)
C8AA C5AA C5A O2A -161.6(4)
C6A C5AA C5A O2A 17.5(7)
C8AA C5AA C5A C4A 15.2(6)
C6A C5AA C5A C4A -165.7(4)
C3A C3AA C4A O1A 11.3(6)
C9AA C3AA C4A O1A -169.4(4)
C3A C3AA C4A C5A -166.4(4)
C9AA C3AA C4A C5A 12.9(6)
O2A C5A C4A O1A -21.9(7)
C5AA C5A C4A O1A 161.0(4)
O2A C5A C4A C3AA 155.9(4)
C5AA C5A C4A C3AA -21.2(5)
C8BB N2B C8B C7B 0.2(6)
Ag N2B C8B C7B 170.8(3)
C6B C7B C8B N2B 0.1(7)
C7B C6B C5BB C8BB -2.4(6)
C7B C6B C5BB C5B 177.6(4)
N2B C8BB C5BB C6B 2.8(6)
C9BB C8BB C5BB C6B -179.4(4)
N2B C8BB C5BB C5B -177.2(4)
C9BB C8BB C5BB C5B 0.6(6)
C2B C3B C3BB C9BB -1.3(6)
C2B C3B C3BB C4B 178.7(4)
N1B C9BB C3BB C3B 2.1(6)
C8BB C9BB C3BB C3B -176.7(4)
N1B C9BB C3BB C4B -177.9(4)
C8BB C9BB C3BB C4B 3.3(6)
O1B C4B C3BB C3B 1.3(7)
C5B C4B C3BB C3B -177.7(4)
O1B C4B C3BB C9BB -178.7(4)
C5B C4B C3BB C9BB 2.3(6)
N1B C1B C2B C3B 0.9(7)
C3BB C3B C2B C1B -0.1(6)
C1A C2A C3A C3AA -0.7(6)
C9AA C3AA C3A C2A 0.1(6)
C4A C3AA C3A C2A 179.4(4)
C5AA C6A C7A C8A 1.0(6)
N2A C8A C7A C6A -1.9(7)
C6B C5BB C5B O2B 4.6(6)
C8BB C5BB C5B O2B -175.4(4)
C6B C5BB C5B C4B -175.1(4)
C8BB C5BB C5B C4B 4.9(6)
O1B C4B C5B O2B -5.0(7)
C3BB C4B C5B O2B 173.9(4)
O1B C4B C5B C5BB 174.7(4)
C3BB C4B C5B C5BB -6.4(6)
C9AA N1A C1A C2A -0.6(6)
Ag N1A C1A C2A 167.9(3)
C3A C2A C1A N1A 1.0(6)
